data_9012315
loop_
_publ_author_name
'Hund, F.'
'Fricke, R.'

_publ_section_title
;
 Der kristallbau von a-BiF3
;
_journal_name_full 'Zeitschrift fur Anorganische und Allgemeine Chemie'
_journal_page_first 198
_journal_page_last 204
_journal_volume 258
_journal_year 1949
_chemical_formula_sum 'Bi F3'
_chemical_name_mineral Gananite
_space_group_IT_number 215
_symmetry_space_group_name_Hall 'P -4 2 3'
_symmetry_space_group_name_H-M 'P -4 3 m'
_cell_angle_alpha 90
_cell_angle_beta 90
_cell_angle_gamma 90
_cell_length_a 5.853
_cell_length_b 5.853
_cell_length_c 5.853
_cell_formula_units_Z 4
_cell_volume 200.510
_database_code_amcsd 0015758
_exptl_crystal_density_diffrn 8.811
_cod_database_code 9012315

loop_
_space_group_symop_operation_xyz
x,y,z
-z,x,-y
-y,z,-x
-x,y,-z
x,-z,-y
z,-y,-x
y,-x,-z
x,z,y
z,y,x
y,x,z
-z,-x,y
-y,-z,x
-x,-y,z
z,-x,-y
y,-z,-x
x,-y,-z
-x,z,-y
-z,y,-x
-y,x,-z
-x,-z,y
-z,-y,x
-y,-x,z
z,x,y
y,z,x

loop_
_atom_site_label
_atom_site_fract_x
_atom_site_fract_y
_atom_site_fract_z
Bi 0.73700 0.73700 0.73700
F1 0.00000 0.00000 0.00000
F2 0.50000 0.50000 0.50000
F3 0.00000 0.50000 0.50000
F4 0.50000 0.00000 0.00000
F5 0.25000 0.25000 0.25000

loop_
_cod_related_entry_id
_cod_related_entry_database
_cod_related_entry_code
1 AMCSD 0015758
